data_2217082
loop_
_publ_author_name
'Ruiting Xue'
'Meiju Niu'
'Jianmin Dou'
'Daqi Wang'

_publ_section_title
;
 Bis[2-(2-hydroxy-3-methoxyphenyl)benzimidazolium]
 tetrachloridocuprate(II) methanol disolvate
;
_journal_coeditor_code HB2652
_journal_issue 1
_journal_name_full 'Acta Crystallographica Section E'
_journal_page_first m211
_journal_page_last m211
_journal_paper_doi 10.1107/S1600536807066214
_journal_volume 64
_journal_year 2008
_chemical_formula_iupac '(C14 H13 N2 O2)2 [Cu Cl4] , 2C H4 O'
_chemical_formula_moiety '2C14 H13 N2 O2 + , Cu Cl4 2- , 2C H4 O'
_chemical_formula_sum 'C30 H34 Cl4 Cu N4 O6'
_chemical_formula_weight 751.95
_chemical_name_systematic
;
Bis[2-(2-hydroxy-3-methoxyphenyl)benzimidazolium] tetrachloridocuprate(II)
methanol disolvate
;
_space_group_IT_number 15
_symmetry_cell_setting monoclinic
_symmetry_space_group_name_Hall '-C 2yc'
_symmetry_space_group_name_H-M 'C 1 2/c 1'
_atom_sites_solution_hydrogens geom
_atom_sites_solution_primary direct
_atom_sites_solution_secondary difmap
_audit_creation_method SHELXL97
_cell_angle_alpha 90.00
_cell_angle_beta 109.406(2)
_cell_angle_gamma 90.00
_cell_formula_units_Z 4
_cell_length_a 17.992(2)
_cell_length_b 9.9694(16)
_cell_length_c 19.849(3)
_cell_measurement_reflns_used 3347
_cell_measurement_temperature 298(2)
_cell_measurement_theta_max 26.520
_cell_measurement_theta_min 2.370
_cell_volume 3358.0(8)
_computing_cell_refinement 'SAINT (Siemens, 1996)'
_computing_data_collection 'SMART (Siemens, 1996)'
_computing_data_reduction 'SAINT (Siemens, 1996)'
_computing_molecular_graphics 'SHELXTL (Sheldrick, 1997b)'
_computing_publication_material 'SHELXTL (Sheldrick, 1997b)'
_computing_structure_refinement 'SHELXL97 (Sheldrick, 1997a)'
_computing_structure_solution 'SHELXS97 (Sheldrick, 1997a)'
_diffrn_ambient_temperature 298(2)
_diffrn_measured_fraction_theta_full 0.999
_diffrn_measured_fraction_theta_max 0.999
_diffrn_measurement_device_type 'Bruker SMART CCD'
_diffrn_measurement_method \w
_diffrn_radiation_monochromator graphite
_diffrn_radiation_source 'fine-focus sealed tube'
_diffrn_radiation_type MoK\a
_diffrn_radiation_wavelength 0.71073
_diffrn_reflns_av_R_equivalents 0.0362
_diffrn_reflns_av_sigmaI/netI 0.0368
_diffrn_reflns_limit_h_max 21
_diffrn_reflns_limit_h_min -17
_diffrn_reflns_limit_k_max 11
_diffrn_reflns_limit_k_min -10
_diffrn_reflns_limit_l_max 23
_diffrn_reflns_limit_l_min -23
_diffrn_reflns_number 8468
_diffrn_reflns_theta_full 25.01
_diffrn_reflns_theta_max 25.01
_diffrn_reflns_theta_min 2.18
_diffrn_standards_number 0
_exptl_absorpt_coefficient_mu 1.016
_exptl_absorpt_correction_T_max 0.757
_exptl_absorpt_correction_T_min 0.605
_exptl_absorpt_correction_type multi-scan
_exptl_absorpt_process_details '(SADABS; Sheldrick, 1996)'
_exptl_crystal_colour red
_exptl_crystal_density_diffrn 1.487
_exptl_crystal_density_method 'not measured'
_exptl_crystal_description block
_exptl_crystal_F_000 1548
_exptl_crystal_size_max 0.55
_exptl_crystal_size_mid 0.32
_exptl_crystal_size_min 0.29
_refine_diff_density_max 0.463
_refine_diff_density_min -0.201
_refine_ls_extinction_method none
_refine_ls_goodness_of_fit_ref 1.000
_refine_ls_hydrogen_treatment constr
_refine_ls_matrix_type full
_refine_ls_number_parameters 204
_refine_ls_number_reflns 2968
_refine_ls_number_restraints 0
_refine_ls_restrained_S_all 1.000
_refine_ls_R_factor_all 0.0528
_refine_ls_R_factor_gt 0.0348
_refine_ls_shift/su_max 0.000
_refine_ls_shift/su_mean 0.000
_refine_ls_structure_factor_coef Fsqd
_refine_ls_weighting_details 'calc w = 1/[\s^2^(Fo^2^)+(0.0475P)^2^+3.5756P] where P=(Fo^2^+2Fc^2^)/3'
_refine_ls_weighting_scheme calc
_refine_ls_wR_factor_gt 0.0860
_refine_ls_wR_factor_ref 0.0993
_reflns_number_gt 2273
_reflns_number_total 2968
_reflns_threshold_expression I>2\s(I)
_cod_data_source_file hb2652.cif
_cod_data_source_block I
_cod_original_cell_volume 3358.1(8)
_cod_original_sg_symbol_H-M 'C 2/c'
_cod_database_code 2217082
_cod_database_fobs_code 2217082

loop_
_symmetry_equiv_pos_as_xyz
'x, y, z'
'-x, y, -z+1/2'
'x+1/2, y+1/2, z'
'-x+1/2, y+1/2, -z+1/2'
'-x, -y, -z'
'x, -y, z-1/2'
'-x+1/2, -y+1/2, -z'
'x+1/2, -y+1/2, z-1/2'

loop_
_atom_site_type_symbol
_atom_site_label
_atom_site_fract_x
_atom_site_fract_y
_atom_site_fract_z
_atom_site_U_iso_or_equiv
_atom_site_adp_type
_atom_site_calc_flag
_atom_site_refinement_flags
_atom_site_occupancy
Cl Cl1 0.43726(4) 1.01765(8) 0.16383(4) 0.0528(2) Uani d . 1
Cu Cu1 0.5000 0.87387(5) 0.2500 0.03965(16) Uani d S 1
Cl Cl2 0.40516(4) 0.72185(8) 0.24813(5) 0.0618(2) Uani d . 1
N N1 0.77757(12) 0.5015(2) 0.52156(11) 0.0393(5) Uani d . 1
H H1 0.8090 0.5266 0.5626 0.047 Uiso calc R 1
N N2 0.67538(14) 0.4895(3) 0.42615(12) 0.0476(6) Uani d . 1
H H2 0.6298 0.5056 0.3953 0.057 Uiso calc R 1
O O1 0.76890(12) 0.6556(2) 0.62645(10) 0.0606(6) Uani d . 1
H H1A 0.7874 0.7034 0.6617 0.091 Uiso calc R 1
O O2 0.70083(13) 0.8504(2) 0.67617(11) 0.0651(6) Uani d . 1
O O3 0.52158(14) 0.4866(3) 0.33663(14) 0.0859(9) Uani d . 1
H H3 0.4981 0.5543 0.3174 0.129 Uiso calc R 1
C C1 0.66881(15) 0.6608(3) 0.51403(14) 0.0414(7) Uani d . 1
C C2 0.70078(15) 0.7102(3) 0.58301(15) 0.0425(7) Uani d . 1
C C3 0.66309(17) 0.8123(3) 0.60765(16) 0.0463(7) Uani d . 1
C C4 0.59298(18) 0.8638(3) 0.56282(18) 0.0533(8) Uani d . 1
H H4 0.5665 0.9296 0.5792 0.064 Uiso calc R 1
C C5 0.56225(17) 0.8174(4) 0.49376(18) 0.0585(9) Uani d . 1
H H5 0.5159 0.8549 0.4633 0.070 Uiso calc R 1
C C6 0.59831(17) 0.7175(3) 0.46896(16) 0.0524(8) Uani d . 1
H H6 0.5762 0.6870 0.4223 0.063 Uiso calc R 1
C C7 0.6671(2) 0.9575(4) 0.7043(2) 0.0764(11) Uani d . 1
H H7A 0.6583 1.0334 0.6729 0.115 Uiso calc R 1
H H7B 0.7024 0.9823 0.7506 0.115 Uiso calc R 1
H H7C 0.6178 0.9287 0.7084 0.115 Uiso calc R 1
C C8 0.70637(15) 0.5539(3) 0.48807(14) 0.0401(6) Uani d . 1
C C9 0.72747(17) 0.3928(3) 0.41891(15) 0.0459(7) Uani d . 1
C C10 0.79306(16) 0.4004(3) 0.48014(14) 0.0410(7) Uani d . 1
C C11 0.85731(17) 0.3171(3) 0.49069(16) 0.0489(7) Uani d . 1
H H11 0.9014 0.3226 0.5317 0.059 Uiso calc R 1
C C12 0.85291(19) 0.2254(3) 0.43757(18) 0.0586(8) Uani d . 1
H H12 0.8948 0.1671 0.4428 0.070 Uiso calc R 1
C C13 0.7865(2) 0.2184(4) 0.37584(19) 0.0683(10) Uani d . 1
H H13 0.7858 0.1563 0.3407 0.082 Uiso calc R 1
C C14 0.7228(2) 0.2999(4) 0.36564(17) 0.0635(9) Uani d . 1
H H14 0.6785 0.2935 0.3250 0.076 Uiso calc R 1
C C15 0.4684(3) 0.3940(5) 0.3439(3) 0.121(2) Uani d . 1
H H15A 0.4913 0.3447 0.3875 0.182 Uiso calc R 1
H H15B 0.4547 0.3333 0.3041 0.182 Uiso calc R 1
H H15C 0.4218 0.4393 0.3453 0.182 Uiso calc R 1

loop_
_atom_site_aniso_label
_atom_site_aniso_U_11
_atom_site_aniso_U_22
_atom_site_aniso_U_33
_atom_site_aniso_U_12
_atom_site_aniso_U_13
_atom_site_aniso_U_23
Cl1 0.0484(4) 0.0576(5) 0.0422(4) -0.0070(4) 0.0012(3) 0.0115(3)
Cu1 0.0358(3) 0.0405(3) 0.0399(3) 0.000 0.00888(19) 0.000
Cl2 0.0404(4) 0.0512(5) 0.0950(6) 0.0002(4) 0.0239(4) 0.0185(4)
N1 0.0310(12) 0.0451(14) 0.0391(12) -0.0005(10) 0.0081(9) -0.0017(10)
N2 0.0367(13) 0.0549(16) 0.0441(13) -0.0022(12) 0.0038(10) 0.0026(12)
O1 0.0499(12) 0.0718(16) 0.0491(11) 0.0258(11) 0.0017(9) -0.0101(11)
O2 0.0655(14) 0.0698(16) 0.0587(13) 0.0287(12) 0.0189(11) -0.0032(12)
O3 0.0605(15) 0.0776(19) 0.0928(18) -0.0156(14) -0.0105(13) 0.0301(15)
C1 0.0307(14) 0.0445(17) 0.0493(16) 0.0024(13) 0.0137(12) 0.0110(13)
C2 0.0321(14) 0.0440(17) 0.0526(16) 0.0068(13) 0.0158(12) 0.0106(14)
C3 0.0418(16) 0.0472(18) 0.0556(17) 0.0088(14) 0.0239(14) 0.0096(14)
C4 0.0452(17) 0.050(2) 0.072(2) 0.0142(15) 0.0293(16) 0.0159(16)
C5 0.0334(15) 0.064(2) 0.074(2) 0.0134(16) 0.0128(15) 0.0193(18)
C6 0.0396(16) 0.059(2) 0.0531(17) 0.0054(15) 0.0085(13) 0.0098(15)
C7 0.092(3) 0.072(3) 0.074(2) 0.027(2) 0.038(2) -0.003(2)
C8 0.0306(14) 0.0449(17) 0.0442(15) -0.0038(13) 0.0114(12) 0.0079(13)
C9 0.0422(16) 0.0481(18) 0.0471(16) -0.0071(14) 0.0142(13) 0.0013(14)
C10 0.0385(15) 0.0423(17) 0.0436(15) -0.0071(13) 0.0154(12) -0.0010(13)
C11 0.0428(16) 0.0501(19) 0.0564(17) -0.0013(15) 0.0200(13) -0.0040(15)
C12 0.057(2) 0.052(2) 0.073(2) -0.0023(16) 0.0303(17) -0.0101(17)
C13 0.074(2) 0.066(2) 0.070(2) -0.013(2) 0.0302(19) -0.0246(19)
C14 0.060(2) 0.074(3) 0.0518(18) -0.0150(19) 0.0126(16) -0.0142(18)
C15 0.082(3) 0.110(4) 0.149(4) -0.029(3) 0.009(3) 0.055(3)

loop_
_atom_type_symbol
_atom_type_description
_atom_type_scat_dispersion_real
_atom_type_scat_dispersion_imag
_atom_type_scat_source
C C 0.0033 0.0016 'International Tables Vol C Tables 4.2.6.8 and 6.1.1.4'
H H 0.0000 0.0000 'International Tables Vol C Tables 4.2.6.8 and 6.1.1.4'
N N 0.0061 0.0033 'International Tables Vol C Tables 4.2.6.8 and 6.1.1.4'
O O 0.0106 0.0060 'International Tables Vol C Tables 4.2.6.8 and 6.1.1.4'
Cu Cu 0.3201 1.2651 'International Tables Vol C Tables 4.2.6.8 and 6.1.1.4'
Cl Cl 0.1484 0.1585 'International Tables Vol C Tables 4.2.6.8 and 6.1.1.4'

loop_
_geom_angle_atom_site_label_1
_geom_angle_atom_site_label_2
_geom_angle_atom_site_label_3
_geom_angle_site_symmetry_1
_geom_angle_site_symmetry_3
_geom_angle
_geom_angle_publ_flag
Cl1 Cu1 Cl1 2_655 . 99.99(5) y
Cl1 Cu1 Cl2 2_655 . 128.83(3) y
Cl1 Cu1 Cl2 . . 103.30(3) y
Cl1 Cu1 Cl2 2_655 2_655 103.30(3) ?
Cl1 Cu1 Cl2 . 2_655 128.83(3) ?
Cl2 Cu1 Cl2 . 2_655 96.38(5) y
C8 N1 C10 . . 109.7(2) ?
C8 N1 H1 . . 125.1 ?
C10 N1 H1 . . 125.1 ?
C8 N2 C9 . . 109.9(2) ?
C8 N2 H2 . . 125.0 ?
C9 N2 H2 . . 125.0 ?
C2 O1 H1A . . 109.5 ?
C3 O2 C7 . . 117.7(2) ?
C15 O3 H3 . . 109.5 ?
C2 C1 C6 . . 118.4(3) ?
C2 C1 C8 . . 121.6(2) ?
C6 C1 C8 . . 120.0(3) ?
O1 C2 C1 . . 118.4(2) ?
O1 C2 C3 . . 120.7(3) ?
C1 C2 C3 . . 120.9(2) ?
O2 C3 C4 . . 126.1(3) ?
O2 C3 C2 . . 114.5(2) ?
C4 C3 C2 . . 119.4(3) ?
C5 C4 C3 . . 119.8(3) ?
C5 C4 H4 . . 120.1 ?
C3 C4 H4 . . 120.1 ?
C6 C5 C4 . . 121.5(3) ?
C6 C5 H5 . . 119.3 ?
C4 C5 H5 . . 119.3 ?
C5 C6 C1 . . 120.0(3) ?
C5 C6 H6 . . 120.0 ?
C1 C6 H6 . . 120.0 ?
O2 C7 H7A . . 109.5 ?
O2 C7 H7B . . 109.5 ?
H7A C7 H7B . . 109.5 ?
O2 C7 H7C . . 109.5 ?
H7A C7 H7C . . 109.5 ?
H7B C7 H7C . . 109.5 ?
N2 C8 N1 . . 107.9(2) ?
N2 C8 C1 . . 125.6(2) ?
N1 C8 C1 . . 126.5(2) ?
N2 C9 C10 . . 106.2(3) ?
N2 C9 C14 . . 132.3(3) ?
C10 C9 C14 . . 121.5(3) ?
C11 C10 N1 . . 132.1(3) ?
C11 C10 C9 . . 121.7(3) ?
N1 C10 C9 . . 106.2(2) ?
C12 C11 C10 . . 116.8(3) ?
C12 C11 H11 . . 121.6 ?
C10 C11 H11 . . 121.6 ?
C11 C12 C13 . . 121.2(3) ?
C11 C12 H12 . . 119.4 ?
C13 C12 H12 . . 119.4 ?
C14 C13 C12 . . 122.1(3) ?
C14 C13 H13 . . 119.0 ?
C12 C13 H13 . . 119.0 ?
C13 C14 C9 . . 116.7(3) ?
C13 C14 H14 . . 121.6 ?
C9 C14 H14 . . 121.6 ?
O3 C15 H15A . . 109.5 ?
O3 C15 H15B . . 109.5 ?
H15A C15 H15B . . 109.5 ?
O3 C15 H15C . . 109.5 ?
H15A C15 H15C . . 109.5 ?
H15B C15 H15C . . 109.5 ?

loop_
_geom_bond_atom_site_label_1
_geom_bond_atom_site_label_2
_geom_bond_site_symmetry_2
_geom_bond_distance
_geom_bond_publ_flag
Cl1 Cu1 . 2.2297(8) y
Cu1 Cl1 2_655 2.2297(8) ?
Cu1 Cl2 . 2.2732(8) y
Cu1 Cl2 2_655 2.2732(8) ?
N1 C8 . 1.338(3) ?
N1 C10 . 1.386(3) ?
N1 H1 . 0.8600 ?
N2 C8 . 1.334(4) ?
N2 C9 . 1.385(4) ?
N2 H2 . 0.8600 ?
O1 C2 . 1.356(3) ?
O1 H1A . 0.8200 ?
O2 C3 . 1.357(4) ?
O2 C7 . 1.431(4) ?
O3 C15 . 1.372(5) ?
O3 H3 . 0.8200 ?
C1 C2 . 1.387(4) ?
C1 C6 . 1.405(4) ?
C1 C8 . 1.445(4) ?
C2 C3 . 1.398(4) ?
C3 C4 . 1.378(4) ?
C4 C5 . 1.377(5) ?
C4 H4 . 0.9300 ?
C5 C6 . 1.366(4) ?
C5 H5 . 0.9300 ?
C6 H6 . 0.9300 ?
C7 H7A . 0.9600 ?
C7 H7B . 0.9600 ?
C7 H7C . 0.9600 ?
C9 C10 . 1.386(4) ?
C9 C14 . 1.388(4) ?
C10 C11 . 1.382(4) ?
C11 C12 . 1.377(4) ?
C11 H11 . 0.9300 ?
C12 C13 . 1.400(5) ?
C12 H12 . 0.9300 ?
C13 C14 . 1.364(5) ?
C13 H13 . 0.9300 ?
C14 H14 . 0.9300 ?
C15 H15A . 0.9600 ?
C15 H15B . 0.9600 ?
C15 H15C . 0.9600 ?

loop_
_geom_hbond_atom_site_label_D
_geom_hbond_atom_site_label_H
_geom_hbond_atom_site_label_A
_geom_hbond_site_symmetry_A
_geom_hbond_distance_DH
_geom_hbond_distance_HA
_geom_hbond_distance_DA
_geom_hbond_angle_DHA
N1 H1 O1 . 0.86 2.09 2.634(3) 120
N2 H2 O3 . 0.86 1.92 2.747(3) 162
O3 H3 Cl2 . 0.82 2.44 3.245(3) 168
N1 H1 Cl1 8_566 0.86 2.55 3.298(2) 147
O1 H1A Cl2 8_566 0.82 2.36 3.066(2) 145
